data_2241278
loop_
_publ_author_name
'Boron, Elaine P.'
'Carter, Kelsey K.'
'Knaust, Jacqueline M.'

_publ_section_title
;
 Crystal structure of di-\m-aqua-\m-(pyrazine
 <i>N</i>,<i>N</i>'-dioxide)-\k^2^<i>O</i>:<i>O</i>-bis(diaquasodium)
 tetraphenylborate dihydrate pyrazine <i>N</i>,<i>N</i>'-dioxide
 monosolvate
;
_journal_coeditor_code WM5232
_journal_issue 12
_journal_name_full 'Acta Crystallographica Section E'
_journal_page_first 1467
_journal_page_last 1470
_journal_paper_doi 10.1107/S205698901502071X
_journal_volume 71
_journal_year 2015
_chemical_formula_iupac '[Na2 (C4 H4 N2 O2) (H2 O1)6]  (B C24 H20)2, C4 H4 N2 O2, 2H2 O'
_chemical_formula_moiety 'C4 H16 N2 Na2 O8 2+, 2(B C24 H20 -), C4 H4 N2 O2, 2(H2 O)'
_chemical_formula_sum 'C56 H64 B2 N4 Na2 O12'
_chemical_formula_weight 1052.71
_chemical_name_systematic
;Di-\m-aqua-\m-(pyrazine
<i>N</i>,<i>N</i>'-dioxide)-\k^2^<i>O</i>:<i>O</i>-bis(diaquasodium)
tetraphenylborate pyrazine <i>N</i>,<i>N</i>'-dioxide monosolvate dihydrate
;
_space_group_IT_number 15
_symmetry_cell_setting monoclinic
_symmetry_space_group_name_Hall '-C 2yc'
_symmetry_space_group_name_H-M 'C 1 2/c 1'
_atom_sites_solution_hydrogens geom
_atom_sites_solution_primary direct
_atom_sites_solution_secondary difmap
_audit_creation_method 'form.cif (version 2.0)'
_cell_angle_alpha 90.00
_cell_angle_beta 102.9470(10)
_cell_angle_gamma 90.00
_cell_formula_units_Z 4
_cell_length_a 20.4224(9)
_cell_length_b 10.1950(4)
_cell_length_c 27.2349(11)
_cell_measurement_reflns_used 14931
_cell_measurement_temperature 99(2)
_cell_measurement_theta_max 30.513
_cell_measurement_theta_min 2.244
_cell_volume 5526.3(4)
_computing_cell_refinement
;
SAINT (Bruker, 2007)
;
_computing_data_collection
;
SMART (Bruker, 2007)
;
_computing_data_reduction
;
SAINT (Bruker, 2007)
;
_computing_molecular_graphics
;
XSEED (Barbour, 2001)
;
_computing_publication_material
;
XSEED (Barbour, 2001)
;
_computing_structure_refinement
;
SHELXL97 (Sheldrick, 2008)
;
_computing_structure_solution
;
SHELXS97 (Sheldrick, 2008)
;
_diffrn_ambient_temperature 99(2)
_diffrn_measured_fraction_theta_full 0.999
_diffrn_measured_fraction_theta_max 0.999
_diffrn_measurement_device_type 'Bruker SMART APEX CCD'
_diffrn_measurement_method '\w scans'
_diffrn_radiation_monochromator graphite
_diffrn_radiation_source 'fine-focus sealed tube'
_diffrn_radiation_type MoK\a
_diffrn_radiation_wavelength 0.71073
_diffrn_reflns_av_R_equivalents 0.0374
_diffrn_reflns_av_sigmaI/netI 0.0333
_diffrn_reflns_limit_h_max 29
_diffrn_reflns_limit_h_min -29
_diffrn_reflns_limit_k_max 14
_diffrn_reflns_limit_k_min -14
_diffrn_reflns_limit_l_max 38
_diffrn_reflns_limit_l_min -37
_diffrn_reflns_number 32437
_diffrn_reflns_theta_full 30.53
_diffrn_reflns_theta_max 30.53
_diffrn_reflns_theta_min 1.53
_exptl_absorpt_coefficient_mu 0.101
_exptl_absorpt_correction_T_max 1.000000
_exptl_absorpt_correction_T_min 0.894364
_exptl_absorpt_correction_type multi-scan
_exptl_absorpt_process_details
;
(<i>SADABS</i>; Bruker, 2001)
;
_exptl_crystal_colour colorless
_exptl_crystal_density_diffrn 1.265
_exptl_crystal_density_method 'not measured'
_exptl_crystal_description block
_exptl_crystal_F_000 2224
_exptl_crystal_size_max 0.50
_exptl_crystal_size_mid 0.40
_exptl_crystal_size_min 0.25
_refine_diff_density_max 0.484
_refine_diff_density_min -0.213
_refine_ls_extinction_method none
_refine_ls_goodness_of_fit_ref 1.039
_refine_ls_hydrogen_treatment mixed
_refine_ls_matrix_type full
_refine_ls_number_parameters 377
_refine_ls_number_reflns 8464
_refine_ls_number_restraints 8
_refine_ls_restrained_S_all 1.039
_refine_ls_R_factor_all 0.0629
_refine_ls_R_factor_gt 0.0515
_refine_ls_shift/su_max 0.001
_refine_ls_shift/su_mean 0.000
_refine_ls_structure_factor_coef Fsqd
_refine_ls_weighting_details 'calc w=1/[\s^2^(Fo^2^)+(0.0739P)^2^+3.1014P] where P=(Fo^2^+2Fc^2^)/3'
_refine_ls_weighting_scheme calc
_refine_ls_wR_factor_gt 0.1301
_refine_ls_wR_factor_ref 0.1395
_reflns_number_gt 6996
_reflns_number_total 8464
_reflns_threshold_expression I>2sigma(I)
_cod_data_source_file wm5232sup1.cif
_cod_data_source_block I
_cod_original_sg_symbol_H-M 'C 2/c'
_cod_database_code 2241278
_cod_database_fobs_code 2241278

loop_
_symmetry_equiv_pos_as_xyz
'x, y, z'
'-x, y, -z+1/2'
'x+1/2, y+1/2, z'
'-x+1/2, y+1/2, -z+1/2'
'-x, -y, -z'
'x, -y, z-1/2'
'-x+1/2, -y+1/2, -z'
'x+1/2, -y+1/2, z-1/2'

loop_
_atom_site_type_symbol
_atom_site_label
_atom_site_fract_x
_atom_site_fract_y
_atom_site_fract_z
_atom_site_U_iso_or_equiv
_atom_site_adp_type
_atom_site_calc_flag
_atom_site_refinement_flags
_atom_site_occupancy
_atom_site_symmetry_multiplicity
Na Na1 0.57681(3) 0.53904(5) 0.27762(2) 0.02408(12) Uani d . 1 1
O O1 0.5000 0.70101(12) 0.2500 0.0302(3) Uani d S 1 2
O O2 0.5000 1.22491(12) 0.2500 0.0253(3) Uani d S 1 2
O O3 0.48519(5) 0.52324(10) 0.09489(3) 0.0272(2) Uani d . 1 1
O O4 0.52081(5) 0.44163(9) 0.19893(4) 0.0266(2) Uani d D 1 1
O O5 0.61154(5) 0.62448(11) 0.35909(4) 0.0316(2) Uani d D 1 1
O O6 0.68618(6) 0.53238(14) 0.27608(5) 0.0441(3) Uani d D 1 1
O O7 0.75011(6) 0.56103(14) 0.38213(5) 0.0434(3) Uani d D 1 1
N N1 0.5000 0.82883(14) 0.2500 0.0210(3) Uani d S 1 2
N N2 0.5000 1.09705(14) 0.2500 0.0195(3) Uani d S 1 2
N N3 0.49248(5) 0.51216(10) 0.04872(4) 0.0196(2) Uani d . 1 1
C C1 0.53467(6) 0.89566(12) 0.29054(5) 0.0214(2) Uani d . 1 1
H H1 0.5591 0.8492 0.3191 0.026 Uiso calc R 1 1
C C2 0.53468(6) 1.02966(12) 0.29060(5) 0.0209(2) Uani d . 1 1
H H2 0.5591 1.0760 0.3192 0.025 Uiso calc R 1 1
C C3 0.54999(6) 0.55124(12) 0.03612(5) 0.0215(2) Uani d . 1 1
H H3 0.5855 0.5872 0.0612 0.026 Uiso calc R 1 1
C C4 0.44262(6) 0.46070(12) 0.01235(5) 0.0212(2) Uani d . 1 1
H H4 0.4021 0.4326 0.0207 0.025 Uiso calc R 1 1
C C5 0.28988(5) 0.68369(11) 0.39692(4) 0.0165(2) Uani d . 1 1
C C6 0.29439(6) 0.74729(12) 0.44320(4) 0.0204(2) Uani d . 1 1
H H6 0.2623 0.7264 0.4624 0.024 Uiso calc R 1 1
C C7 0.34389(6) 0.83982(13) 0.46232(5) 0.0240(2) Uani d . 1 1
H H7 0.3450 0.8808 0.4938 0.029 Uiso calc R 1 1
C C8 0.39154(6) 0.87171(13) 0.43493(5) 0.0257(3) Uani d . 1 1
H H8 0.4258 0.9337 0.4478 0.031 Uiso calc R 1 1
C C9 0.38860(6) 0.81212(13) 0.38855(5) 0.0249(3) Uani d . 1 1
H H9 0.4208 0.8336 0.3695 0.030 Uiso calc R 1 1
C C10 0.33829(6) 0.72066(12) 0.37003(4) 0.0202(2) Uani d . 1 1
H H10 0.3367 0.6819 0.3381 0.024 Uiso calc R 1 1
C C11 0.28603(6) 0.43432(11) 0.40579(4) 0.0176(2) Uani d . 1 1
C C12 0.28816(6) 0.39219(12) 0.45536(4) 0.0203(2) Uani d . 1 1
H H12 0.2577 0.4301 0.4731 0.024 Uiso calc R 1 1
C C13 0.33308(6) 0.29710(13) 0.47952(5) 0.0244(2) Uani d . 1 1
H H13 0.3325 0.2711 0.5129 0.029 Uiso calc R 1 1
C C14 0.37864(7) 0.24013(13) 0.45489(5) 0.0281(3) Uani d . 1 1
H H14 0.4094 0.1754 0.4712 0.034 Uiso calc R 1 1
C C15 0.37846(6) 0.27962(13) 0.40590(5) 0.0264(3) Uani d . 1 1
H H15 0.4095 0.2421 0.3886 0.032 Uiso calc R 1 1
C C16 0.33281(6) 0.37423(12) 0.38211(5) 0.0217(2) Uani d . 1 1
H H16 0.3333 0.3990 0.3486 0.026 Uiso calc R 1 1
C C17 0.16906(6) 0.57084(11) 0.39863(4) 0.0164(2) Uani d . 1 1
C C18 0.13473(6) 0.69104(11) 0.39796(4) 0.0186(2) Uani d . 1 1
H H18 0.1562 0.7692 0.3909 0.022 Uiso calc R 1 1
C C19 0.07050(6) 0.69938(12) 0.40727(4) 0.0215(2) Uani d . 1 1
H H19 0.0487 0.7820 0.4058 0.026 Uiso calc R 1 1
C C20 0.03822(6) 0.58705(13) 0.41870(5) 0.0232(2) Uani d . 1 1
H H20 -0.0052 0.5927 0.4257 0.028 Uiso calc R 1 1
C C21 0.07032(6) 0.46643(12) 0.41976(5) 0.0211(2) Uani d . 1 1
H H21 0.0488 0.3889 0.4275 0.025 Uiso calc R 1 1
C C22 0.13431(6) 0.45933(11) 0.40948(4) 0.0183(2) Uani d . 1 1
H H22 0.1551 0.3759 0.4098 0.022 Uiso calc R 1 1
C C23 0.21392(6) 0.54690(11) 0.31871(4) 0.0181(2) Uani d . 1 1
C C24 0.19493(6) 0.66032(12) 0.28925(4) 0.0209(2) Uani d . 1 1
H H24 0.2043 0.7439 0.3047 0.025 Uiso calc R 1 1
C C25 0.16291(6) 0.65426(14) 0.23831(5) 0.0254(3) Uani d . 1 1
H H25 0.1507 0.7329 0.2198 0.030 Uiso calc R 1 1
C C26 0.14892(7) 0.53359(14) 0.21466(5) 0.0273(3) Uani d . 1 1
H H26 0.1270 0.5290 0.1800 0.033 Uiso calc R 1 1
C C27 0.16730(7) 0.41963(14) 0.24223(5) 0.0268(3) Uani d . 1 1
H H27 0.1583 0.3365 0.2264 0.032 Uiso calc R 1 1
C C28 0.19901(6) 0.42686(12) 0.29327(5) 0.0220(2) Uani d . 1 1
H H28 0.2109 0.3477 0.3115 0.026 Uiso calc R 1 1
B B1 0.23971(6) 0.55838(12) 0.37996(5) 0.0161(2) Uani d . 1 1
H H4A 0.5221(12) 0.451(2) 0.1677(6) 0.057(7) Uiso d D 1 1
H H5A 0.6528(8) 0.605(2) 0.3724(8) 0.053(6) Uiso d D 1 1
H H6A 0.7091(14) 0.514(3) 0.2547(9) 0.090(9) Uiso d D 1 1
H H5B 0.5879(10) 0.597(2) 0.3788(8) 0.059(7) Uiso d D 1 1
H H4B 0.5158(11) 0.3594(16) 0.2028(8) 0.059(6) Uiso d D 1 1
H H7A 0.7775(12) 0.625(2) 0.3922(10) 0.086(9) Uiso d D 1 1
H H6B 0.7144(13) 0.543(3) 0.3054(8) 0.082(9) Uiso d D 1 1
H H7B 0.7749(15) 0.496(2) 0.3939(12) 0.101(11) Uiso d D 1 1

loop_
_atom_site_aniso_label
_atom_site_aniso_U_11
_atom_site_aniso_U_22
_atom_site_aniso_U_33
_atom_site_aniso_U_12
_atom_site_aniso_U_13
_atom_site_aniso_U_23
Na1 0.0223(2) 0.0254(3) 0.0240(3) 0.00197(19) 0.00423(19) 0.00052(19)
O1 0.0338(7) 0.0136(6) 0.0365(7) 0.000 -0.0068(6) 0.000
O2 0.0339(7) 0.0137(5) 0.0280(6) 0.000 0.0063(5) 0.000
O3 0.0331(5) 0.0334(5) 0.0162(4) 0.0025(4) 0.0080(4) -0.0001(3)
O4 0.0377(5) 0.0205(4) 0.0220(4) 0.0011(4) 0.0075(4) 0.0000(3)
O5 0.0267(5) 0.0407(6) 0.0266(5) -0.0035(4) 0.0046(4) 0.0008(4)
O6 0.0254(5) 0.0644(8) 0.0446(7) -0.0014(5) 0.0124(5) -0.0088(6)
O7 0.0276(6) 0.0469(7) 0.0502(7) 0.0008(5) -0.0030(5) 0.0040(6)
N1 0.0220(7) 0.0159(6) 0.0225(7) 0.000 -0.0004(5) 0.000
N2 0.0217(7) 0.0156(6) 0.0211(7) 0.000 0.0046(5) 0.000
N3 0.0221(5) 0.0196(5) 0.0168(4) 0.0010(4) 0.0037(4) 0.0005(3)
C1 0.0214(5) 0.0211(6) 0.0193(5) -0.0001(4) -0.0009(4) 0.0006(4)
C2 0.0221(5) 0.0205(5) 0.0183(5) -0.0013(4) 0.0009(4) -0.0007(4)
C3 0.0206(5) 0.0217(5) 0.0203(5) -0.0036(4) 0.0003(4) 0.0004(4)
C4 0.0180(5) 0.0238(6) 0.0212(5) -0.0020(4) 0.0032(4) 0.0021(4)
C5 0.0155(5) 0.0173(5) 0.0158(5) 0.0009(4) 0.0012(4) 0.0021(4)
C6 0.0200(5) 0.0217(5) 0.0192(5) -0.0012(4) 0.0037(4) -0.0014(4)
C7 0.0254(6) 0.0225(6) 0.0216(6) -0.0020(4) 0.0001(4) -0.0035(4)
C8 0.0233(6) 0.0222(6) 0.0283(6) -0.0057(5) -0.0011(5) 0.0019(5)
C9 0.0207(5) 0.0278(6) 0.0256(6) -0.0041(5) 0.0039(4) 0.0069(5)
C10 0.0205(5) 0.0229(6) 0.0167(5) -0.0013(4) 0.0028(4) 0.0026(4)
C11 0.0165(5) 0.0165(5) 0.0193(5) -0.0002(4) 0.0031(4) 0.0009(4)
C12 0.0192(5) 0.0210(5) 0.0209(5) 0.0006(4) 0.0052(4) 0.0025(4)
C13 0.0256(6) 0.0237(6) 0.0231(6) 0.0010(5) 0.0035(5) 0.0066(4)
C14 0.0271(6) 0.0226(6) 0.0328(7) 0.0076(5) 0.0030(5) 0.0053(5)
C15 0.0246(6) 0.0253(6) 0.0293(6) 0.0074(5) 0.0064(5) -0.0008(5)
C16 0.0217(5) 0.0219(6) 0.0219(5) 0.0028(4) 0.0058(4) 0.0005(4)
C17 0.0165(5) 0.0184(5) 0.0139(5) 0.0009(4) 0.0025(4) -0.0006(4)
C18 0.0193(5) 0.0177(5) 0.0179(5) 0.0001(4) 0.0021(4) -0.0011(4)
C19 0.0202(5) 0.0224(6) 0.0210(5) 0.0050(4) 0.0028(4) -0.0024(4)
C20 0.0158(5) 0.0311(6) 0.0231(6) 0.0021(4) 0.0050(4) 0.0006(5)
C21 0.0179(5) 0.0240(6) 0.0213(5) -0.0022(4) 0.0037(4) 0.0034(4)
C22 0.0180(5) 0.0188(5) 0.0176(5) 0.0002(4) 0.0026(4) 0.0008(4)
C23 0.0178(5) 0.0205(5) 0.0168(5) -0.0001(4) 0.0055(4) -0.0008(4)
C24 0.0212(5) 0.0228(6) 0.0182(5) 0.0005(4) 0.0036(4) 0.0001(4)
C25 0.0235(6) 0.0321(7) 0.0198(6) 0.0011(5) 0.0032(4) 0.0035(5)
C26 0.0246(6) 0.0402(8) 0.0165(5) -0.0029(5) 0.0032(4) -0.0028(5)
C27 0.0280(6) 0.0308(7) 0.0218(6) -0.0050(5) 0.0063(5) -0.0079(5)
C28 0.0228(6) 0.0238(6) 0.0198(5) -0.0004(4) 0.0054(4) -0.0023(4)
B1 0.0162(5) 0.0166(5) 0.0152(5) 0.0000(4) 0.0033(4) -0.0004(4)

loop_
_atom_type_symbol
_atom_type_description
_atom_type_scat_dispersion_real
_atom_type_scat_dispersion_imag
_atom_type_scat_source
C C 0.0033 0.0016 'International Tables Vol C Tables 4.2.6.8 and 6.1.1.4'
H H 0.0000 0.0000 'International Tables Vol C Tables 4.2.6.8 and 6.1.1.4'
B B 0.0013 0.0007 'International Tables Vol C Tables 4.2.6.8 and 6.1.1.4'
N N 0.0061 0.0033 'International Tables Vol C Tables 4.2.6.8 and 6.1.1.4'
O O 0.0106 0.0060 'International Tables Vol C Tables 4.2.6.8 and 6.1.1.4'
Na Na 0.0362 0.0249 'International Tables Vol C Tables 4.2.6.8 and 6.1.1.4'

loop_
_geom_angle_atom_site_label_1
_geom_angle_atom_site_label_2
_geom_angle_atom_site_label_3
_geom_angle_site_symmetry_1
_geom_angle_site_symmetry_3
_geom_angle
O6 Na1 O1 . . 128.92(5)
O6 Na1 O5 . . 86.41(5)
O1 Na1 O5 . . 94.76(4)
O6 Na1 O4 . . 104.32(5)
O1 Na1 O4 . . 81.42(3)
O5 Na1 O4 . . 168.66(4)
O6 Na1 O4 . 2_655 150.29(5)
O1 Na1 O4 . 2_655 80.75(3)
O5 Na1 O4 . 2_655 89.72(4)
O4 Na1 O4 . 2_655 79.15(4)
N1 O1 Na1 . 2_655 136.26(3)
N1 O1 Na1 . . 136.26(3)
Na1 O1 Na1 2_655 . 87.49(5)
Na1 O4 Na1 . 2_655 81.48(4)
Na1 O4 H4A . . 136.1(15)
Na1 O4 H4A 2_655 . 115.0(15)
Na1 O4 H4B . . 109.9(15)
Na1 O4 H4B 2_655 . 103.9(15)
H4A O4 H4B . . 105(2)
Na1 O5 H5A . . 111.9(15)
Na1 O5 H5B . . 112.6(16)
H5A O5 H5B . . 108(2)
Na1 O6 H6A . . 137(2)
Na1 O6 H6B . . 115.5(19)
H6A O6 H6B . . 108(3)
H7A O7 H7B . . 100(3)
O1 N1 C1 . 2_655 120.20(7)
O1 N1 C1 . . 120.20(7)
C1 N1 C1 2_655 . 119.59(15)
O2 N2 C2 . 2_655 120.38(7)
O2 N2 C2 . . 120.38(7)
C2 N2 C2 2_655 . 119.24(14)
O3 N3 C3 . . 120.75(10)
O3 N3 C4 . . 120.55(10)
C3 N3 C4 . . 118.69(10)
N1 C1 C2 . . 120.25(11)
N1 C1 H1 . . 119.9
C2 C1 H1 . . 119.9
N2 C2 C1 . . 120.33(11)
N2 C2 H2 . . 119.8
C1 C2 H2 . . 119.8
N3 C3 C4 . 5_665 120.51(11)
N3 C3 H3 . . 119.7
C4 C3 H3 5_665 . 119.7
N3 C4 C3 . 5_665 120.80(11)
N3 C4 H4 . . 119.6
C3 C4 H4 5_665 . 119.6
C6 C5 C10 . . 115.58(10)
C6 C5 B1 . . 121.67(10)
C10 C5 B1 . . 122.01(10)
C7 C6 C5 . . 122.97(11)
C7 C6 H6 . . 118.5
C5 C6 H6 . . 118.5
C8 C7 C6 . . 119.57(12)
C8 C7 H7 . . 120.2
C6 C7 H7 . . 120.2
C9 C8 C7 . . 119.46(11)
C9 C8 H8 . . 120.3
C7 C8 H8 . . 120.3
C8 C9 C10 . . 119.92(12)
C8 C9 H9 . . 120.0
C10 C9 H9 . . 120.0
C9 C10 C5 . . 122.48(11)
C9 C10 H10 . . 118.8
C5 C10 H10 . . 118.8
C16 C11 C12 . . 115.36(10)
C16 C11 B1 . . 121.65(10)
C12 C11 B1 . . 122.49(10)
C13 C12 C11 . . 122.70(11)
C13 C12 H12 . . 118.7
C11 C12 H12 . . 118.7
C14 C13 C12 . . 120.24(12)
C14 C13 H13 . . 119.9
C12 C13 H13 . . 119.9
C13 C14 C15 . . 118.88(12)
C13 C14 H14 . . 120.6
C15 C14 H14 . . 120.6
C14 C15 C16 . . 120.17(12)
C14 C15 H15 . . 119.9
C16 C15 H15 . . 119.9
C15 C16 C11 . . 122.66(11)
C15 C16 H16 . . 118.7
C11 C16 H16 . . 118.7
C22 C17 C18 . . 115.62(10)
C22 C17 B1 . . 121.57(10)
C18 C17 B1 . . 122.22(10)
C19 C18 C17 . . 122.44(11)
C19 C18 H18 . . 118.8
C17 C18 H18 . . 118.8
C20 C19 C18 . . 120.22(11)
C20 C19 H19 . . 119.9
C18 C19 H19 . . 119.9
C21 C20 C19 . . 119.19(11)
C21 C20 H20 . . 120.4
C19 C20 H20 . . 120.4
C20 C21 C22 . . 119.93(11)
C20 C21 H21 . . 120.0
C22 C21 H21 . . 120.0
C21 C22 C17 . . 122.59(11)
C21 C22 H22 . . 118.7
C17 C22 H22 . . 118.7
C28 C23 C24 . . 115.57(11)
C28 C23 B1 . . 123.30(10)
C24 C23 B1 . . 120.36(10)
C25 C24 C23 . . 122.44(12)
C25 C24 H24 . . 118.8
C23 C24 H24 . . 118.8
C26 C25 C24 . . 120.14(12)
C26 C25 H25 . . 119.9
C24 C25 H25 . . 119.9
C25 C26 C27 . . 119.20(12)
C25 C26 H26 . . 120.4
C27 C26 H26 . . 120.4
C26 C27 C28 . . 120.17(12)
C26 C27 H27 . . 119.9
C28 C27 H27 . . 119.9
C27 C28 C23 . . 122.48(12)
C27 C28 H28 . . 118.8
C23 C28 H28 . . 118.8
C23 B1 C5 . . 112.40(9)
C23 B1 C17 . . 102.54(9)
C5 B1 C17 . . 113.00(9)
C23 B1 C11 . . 113.87(9)
C5 B1 C11 . . 102.49(9)
C17 B1 C11 . . 112.96(9)

loop_
_geom_bond_atom_site_label_1
_geom_bond_atom_site_label_2
_geom_bond_site_symmetry_2
_geom_bond_distance
Na1 O6 . 2.2444(13)
Na1 O1 . 2.2857(10)
Na1 O5 . 2.3410(12)
Na1 O4 . 2.4059(11)
Na1 O4 2_655 2.4371(12)
O1 N1 . 1.3031(19)
O1 Na1 2_655 2.2857(10)
O2 N2 . 1.3035(18)
O3 N3 . 1.3040(13)
O4 Na1 2_655 2.4371(12)
O4 H4A . 0.862(16)
O4 H4B . 0.854(16)
O5 H5A . 0.863(15)
O5 H5B . 0.844(16)
O6 H6A . 0.844(17)
O6 H6B . 0.880(17)
O7 H7A . 0.861(17)
O7 H7B . 0.855(18)
N1 C1 2_655 1.3544(14)
N1 C1 . 1.3544(14)
N2 C2 2_655 1.3583(14)
N2 C2 . 1.3584(14)
N3 C3 . 1.3552(16)
N3 C4 . 1.3570(15)
C1 C2 . 1.3661(17)
C1 H1 . 0.9500
C2 H2 . 0.9500
C3 C4 5_665 1.3673(17)
C3 H3 . 0.9500
C4 C3 5_665 1.3672(17)
C4 H4 . 0.9500
C5 C6 . 1.4020(16)
C5 C10 . 1.4073(16)
C5 B1 . 1.6381(17)
C6 C7 . 1.3953(17)
C6 H6 . 0.9500
C7 C8 . 1.3908(19)
C7 H7 . 0.9500
C8 C9 . 1.3909(19)
C8 H8 . 0.9500
C9 C10 . 1.3954(17)
C9 H9 . 0.9500
C10 H10 . 0.9500
C11 C16 . 1.4070(16)
C11 C12 . 1.4083(16)
C11 B1 . 1.6404(17)
C12 C13 . 1.3942(17)
C12 H12 . 0.9500
C13 C14 . 1.3903(19)
C13 H13 . 0.9500
C14 C15 . 1.3927(19)
C14 H14 . 0.9500
C15 C16 . 1.3959(17)
C15 H15 . 0.9500
C16 H16 . 0.9500
C17 C22 . 1.4062(16)
C17 C18 . 1.4100(16)
C17 B1 . 1.6386(17)
C18 C19 . 1.3932(16)
C18 H18 . 0.9500
C19 C20 . 1.3910(18)
C19 H19 . 0.9500
C20 C21 . 1.3909(18)
C20 H20 . 0.9500
C21 C22 . 1.3982(16)
C21 H21 . 0.9500
C22 H22 . 0.9500
C23 C28 . 1.4056(17)
C23 C24 . 1.4113(16)
C23 B1 . 1.6373(17)
C24 C25 . 1.3962(16)
C24 H24 . 0.9500
C25 C26 . 1.3884(19)
C25 H25 . 0.9500
C26 C27 . 1.389(2)
C26 H26 . 0.9500
C27 C28 . 1.3978(17)
C27 H27 . 0.9500
C28 H28 . 0.9500

loop_
_geom_hbond_atom_site_label_D
_geom_hbond_atom_site_label_H
_geom_hbond_atom_site_label_A
_geom_hbond_site_symmetry_A
_geom_hbond_distance_DH
_geom_hbond_distance_HA
_geom_hbond_distance_DA
_geom_hbond_angle_DHA
O4 H4A O3 . 0.862(16) 2.092(18) 2.8855(13) 153(2)
O4 H4B O2 1_545 0.854(16) 1.954(19) 2.6948(14) 144(2)
O5 H5B O3 2_655 0.844(16) 1.947(17) 2.7655(14) 163(2)
O5 H5A O7 . 0.863(15) 1.996(16) 2.8329(16) 163(2)
O6 H6B O7 . 0.880(17) 2.061(19) 2.9055(19) 160(3)
C19 H19 O3 4 0.95 2.55 3.4884(16) 168.1
C2 H2 Cg3 3_555 0.95 2.40 3.2435(14) 148
C3 H3 Cg1 2_655 0.95 2.46 3.2788(14) 144
O6 H6A Cg4 2_655 0.85(3) 2.45(3) 3.1713(14) 144(2)
C7 H7 Cg3 7_566 0.95 2.66 3.5365(14) 153
O7 H7A Cg2 3_555 0.86(2) 2.55(2) 3.3871(15) 165(2)
O7 H7B Cg1 3_545 0.85(3) 2.59(2) 3.4337(15) 171(3)
